data_2006025
loop_
_publ_author_name
'Hazell, A.'
'Ouyang, J.'
'Khoo, L. E.'

_publ_contact_author
;  Alan Hazell
Department of Chemistry
Aarhus University
Langelandsgade 140
DK-8000 \%Arhus C
Denmark
;
_publ_section_title
;
 Dichlorodimethylbis(3-methyladenine-<i>N</i>^7^)tin(IV)
;
_journal_issue 4
_journal_name_full 'Acta Crystallographica Section C'
_journal_page_first 406
_journal_page_last 408
_journal_paper_doi 10.1107/S0108270196015132
_journal_volume 53
_journal_year 1997
_chemical_formula_moiety '[Sn Cl2 (C H3)2 (C6 H7 N5)2]'
_chemical_formula_sum 'C14 H20 Cl2 N10 Sn'
_chemical_formula_weight 518.0
_chemical_melting_point 297.0(10)
_chemical_name_systematic
;
bis(3-methyladenine)dichlorodimethyltin(IV)
;
_space_group_IT_number 14
_symmetry_cell_setting monoclinic
_symmetry_space_group_name_Hall '-P 2yab'
_symmetry_space_group_name_H-M 'P 1 21/a 1'
_atom_type_scat_source IntTabIV
_cell_angle_alpha 90.0
_cell_angle_beta 113.078(14)
_cell_angle_gamma 90.0
_cell_formula_units_Z 2
_cell_length_a 7.435(2)
_cell_length_b 18.709(3)
_cell_length_c 7.5618(13)
_cell_measurement_reflns_used 60
_cell_measurement_temperature 294
_cell_measurement_theta_max 15.95
_cell_measurement_theta_min 12.00
_cell_volume 967.7(4)
_computing_cell_refinement MAD
_computing_data_collection 'MAD (Allibon, 1995)'
_computing_data_reduction 'KRYSTAL (Hazell, 1995)'
_computing_molecular_graphics 'ORTEPIII (Burnett & Johnson, 1996), KRYSTAL'
_computing_publication_material KRYSTAL
_computing_structure_refinement 'Modified ORFLS (1962), KRYSTAL'
_computing_structure_solution 'SIR92 (Altomare et al., 1994), KRYSTAL'
_diffrn_ambient_temperature 294
_diffrn_measurement_device 'Huber four-circle diffractometer'
_diffrn_measurement_method \q/2\q
_diffrn_radiation_monochromator graphite
_diffrn_radiation_source 'x-ray tube'
_diffrn_radiation_type MoK\a
_diffrn_radiation_wavelength 0.71073
_diffrn_reflns_av_R_equivalents 0.079
_diffrn_reflns_limit_h_max 8
_diffrn_reflns_limit_h_min -8
_diffrn_reflns_limit_k_max 22
_diffrn_reflns_limit_k_min 0
_diffrn_reflns_limit_l_max 8
_diffrn_reflns_limit_l_min 0
_diffrn_reflns_number 1978
_diffrn_reflns_reduction_process 1899
_diffrn_reflns_theta_max 25.0
_diffrn_reflns_theta_min 2.0
_diffrn_standards_decay_% 3
_diffrn_standards_interval_count 50
_diffrn_standards_number 2
_exptl_absorpt_coefficient_mu 1.619
_exptl_absorpt_correction_T_max 0.766
_exptl_absorpt_correction_T_min 0.347
_exptl_absorpt_correction_type integration
_exptl_crystal_colour colourless
_exptl_crystal_density_diffrn 1.778
_exptl_crystal_density_meas ?
_exptl_crystal_description tabular
_exptl_crystal_F_000 516
_exptl_crystal_size_max 0.70
_exptl_crystal_size_mid 0.70
_exptl_crystal_size_min 0.18
_refine_diff_density_max 1.2(2)
_refine_diff_density_min -1.5(2)
_refine_ls_extinction_coef 1.0(3)\\times10^3^
_refine_ls_extinction_method 'B -- C type 1 Lorentzian isotropic (Becker & Coppens, 1974)'
_refine_ls_goodness_of_fit_obs 1.81
_refine_ls_hydrogen_treatment refall
_refine_ls_matrix_type full
_refine_ls_number_parameters 165
_refine_ls_number_reflns 1658
_refine_ls_R_factor_obs 0.043
_refine_ls_shift/esd_max 0.028
_refine_ls_shift/esd_mean 0.002
_refine_ls_structure_factor_coef F
_refine_ls_weighting_details 'w = 1/{[\s~cs~(F^2^)+1.03F^2^]^1/2^-|F|}^2^'
_refine_ls_weighting_scheme calc
_refine_ls_wR_factor_obs 0.054
_reflns_number_observed 1658
_reflns_number_total 1761
_reflns_observed_criterion I>0
_cod_data_source_file ab1424.cif
_cod_data_source_block h43
_cod_depositor_comments
;
 Adding the _atom_site_type_symbol data item.

 Antanas Vaitkus,
 2017-01-19

The following automatic conversions were performed:

'_chemical_melting_point' value '296-298' was changed to '297.0(10)'
- the average value was taken and precision was estimated.

Automatic conversion script
Id: cif_fix_values 1715 2011-07-08 13:25:40Z adriana 

The following automatic conversions were performed:

'_exptl_crystal_density_meas' value 'not measured' was changed to '?'
- the value is perceived as not measured.

Automatic conversion script
Id: cif_fix_values 3008 2015-01-20 13:52:24Z robertas 

The following automatic conversions were performed:

'_refine_ls_weighting_scheme' value '
1/{[\s~cs~(F^2^)+1.03F^2^]^1/2^-|F|}^2^' was changed to 'calc'. New
tag '_refine_ls_weighting_details' was created. The value of the new
tag was set to 'w = 1/{[\s~cs~(F^2^)+1.03F^2^]^1/2^-|F|}^2^'.

Automatic conversion script
Id: cif_fix_values 3143 2015-03-26 13:38:13Z robertas 
;
_cod_original_sg_symbol_H-M 'P 21/a'
_cod_database_code 2006025

loop_
_symmetry_equiv_pos_as_xyz
x,y,z
1/2-x,1/2+y,-z
-x,-y,-z
1/2+x,1/2-y,z

loop_
_atom_site_aniso_label
_atom_site_aniso_U_11
_atom_site_aniso_U_12
_atom_site_aniso_U_13
_atom_site_aniso_U_22
_atom_site_aniso_U_23
_atom_site_aniso_U_33
Sn 0.0286(3) -0.0018(1) 0.0196(2) 0.0160(3) -0.0016(1) 0.0324(3)
Cl 0.0440(7) -0.0014(5) 0.0396(6) 0.0272(5) -0.0016(5) 0.0604(7)
N1 0.034(2) 0.000(1) 0.021(2) 0.020(1) -0.003(1) 0.041(2)
C2 0.035(2) 0.001(2) 0.019(2) 0.016(2) -0.003(1) 0.045(2)
N3 0.031(2) 0.001(1) 0.021(1) 0.015(1) 0.004(1) 0.042(2)
C4 0.027(2) 0.003(1) 0.018(2) 0.016(2) 0.001(1) 0.035(2)
C5 0.026(2) 0.000(1) 0.014(1) 0.018(2) 0.001(1) 0.032(2)
C6 0.029(2) 0.002(1) 0.018(2) 0.022(2) -0.001(1) 0.034(2)
N7 0.030(2) 0.002(1) 0.022(1) 0.017(1) 0.000(1) 0.031(1)
C8 0.035(3) 0.000(2) 0.025(2) 0.021(2) -0.002(1) 0.033(2)
N9 0.034(2) 0.003(1) 0.024(1) 0.023(2) 0.001(1) 0.034(2)
C10 0.041(3) -0.011(2) 0.018(2) 0.025(2) -0.005(2) 0.043(2)
N11 0.039(2) 0.002(2) 0.031(2) 0.027(2) -0.001(1) 0.034(2)
C12 0.044(3) 0.004(2) 0.030(2) 0.026(2) 0.014(2) 0.049(2)

loop_
_atom_site_label
_atom_site_type_symbol
_atom_site_fract_x
_atom_site_fract_y
_atom_site_fract_z
_atom_site_U_iso_or_equiv
_atom_site_thermal_displace_type
Sn Sn 1.00000 0.00000 1.00000 0.0286(3) Uij
Cl Cl 1.22355(18) -0.01780(6) 0.81218(17) 0.0440(7) Uij
N1 N 0.9368(5) 0.2903(2) 1.1277(4) 0.034(2) Uij
C2 C 0.9341(7) 0.3297(2) 0.9839(5) 0.035(2) Uij
N3 N 0.9294(5) 0.3055(1) 0.8145(4) 0.031(2) Uij
C4 C 0.9296(5) 0.2329(2) 0.7933(5) 0.027(2) Uij
C5 C 0.9344(5) 0.1873(2) 0.9390(5) 0.026(2) Uij
C6 C 0.9342(5) 0.2172(2) 1.1105(5) 0.029(2) Uij
N7 N 0.9378(5) 0.1184(1) 0.8742(4) 0.030(2) Uij
C8 C 0.9315(6) 0.1291(2) 0.6959(5) 0.035(3) Uij
N9 N 0.9261(5) 0.1970(2) 0.6380(4) 0.034(2) Uij
C10 C 0.7542(7) -0.0353(2) 0.7583(6) 0.041(3) Uij
N11 N 0.9320(6) 0.1797(2) 1.2576(5) 0.039(2) Uij
C12 C 0.9176(8) 0.3534(2) 0.6560(6) 0.044(3) Uij
H2 H 0.943(7) 0.375(3) 1.001(5) 0.045(12) Uiso
H8 H 0.937(6) 0.092(2) 0.628(5) 0.032(10) Uiso
H10a H 0.718(8) -0.078(3) 0.743(7) 0.069(16) Uiso
H10b H 0.795(9) -0.034(4) 0.652(9) 0.090(19) Uiso
H10c H 0.645(12) -0.011(3) 0.765(11) 0.076(23) Uiso
HN11a H 0.915(8) 0.134(3) 1.259(7) 0.068(16) Uiso
HN11b H 0.900(7) 0.201(3) 1.354(6) 0.052(13) Uiso
H12a H 0.887(10) 0.403(3) 0.684(8) 0.097(20) Uiso
H12b H 1.006(8) 0.347(3) 0.612(7) 0.054(14) Uiso
H12c H 0.798(13) 0.337(4) 0.546(11) 0.138(29) Uiso

loop_
_geom_angle_atom_site_label_1
_geom_angle_atom_site_label_2
_geom_angle_atom_site_label_3
_geom_angle_site_symmetry_1
_geom_angle_site_symmetry_3
_geom_angle
_geom_angle_publ_flag
C10 Sn C10 . 3_757 180.0 no
N7 Sn C10 . . 88.80(10) no
N7 Sn C10 3_757 . 91.20(10) no
Cl Sn C10 . . 90.50(10) no
Cl Sn C10 3_757 . 89.50(10) no
N7 Sn C10 . 3_757 91.20(10) no
N7 Sn C10 3_757 3_757 88.80(10) no
Cl Sn C10 . 3_757 89.50(10) no
Cl Sn C10 3_757 3_757 90.50(10) no
N7 Sn N7 . 3_757 180.0 no
Cl Sn N7 . . 88.07(7) no
Cl Sn N7 3_757 . 91.93(7) no
Cl Sn N7 . 3_757 91.93(7) no
Cl Sn N7 3_757 3_757 88.07(7) no
Cl Sn Cl . 3_757 180.00 no
Sn N7 C8 . . 117.6(2) yes
Sn N7 C5 . . 138.8(2) yes
C2 N1 C6 . . 119.2(3) no
N1 C2 H2 . . 117(3) no
N3 C2 H2 . . 117(3) no
N1 C2 N3 . . 126.0(3) no
C2 N3 C4 . . 116.4(3) no
C2 N3 C12 . . 122.7(3) no
C4 N3 C12 . . 120.8(3) no
N3 C4 N9 . . 126.8(3) no
C5 C4 N9 . . 111.9(3) yes
N3 C4 C5 . . 121.3(3) no
C4 C5 N7 . . 106.9(3) yes
C6 C5 N7 . . 134.6(3) no
C4 C5 C6 . . 118.5(3) no
N1 C6 N11 . . 117.0(3) no
C5 C6 N11 . . 124.5(3) no
N1 C6 C5 . . 118.5(3) no
C5 N7 C8 . . 102.6(3) yes
N9 C8 H8 . . 124(3) no
N7 C8 H8 . . 119(3) no
N7 C8 N9 . . 117.0(3) yes
C4 N9 C8 . . 101.6(3) yes
H10a C10 H10c . . 103(5) no
H10a C10 H10b . . 95(5) no
H10b C10 H10c . . 126(6) no
HN11a N11 HN11b . . 109(4) no
C6 N11 HN11a . . 126(3) no
C6 N11 HN11b . . 121(3) no
H12b C12 H12c . . 101(6) no
H12a C12 H12b . . 120(5) no
N3 C12 H12b . . 115(3) no
H12a C12 H12c . . 105(5) no
N3 C12 H12c . . 104(4) no
N3 C12 H12a . . 110(3) no

loop_
_geom_bond_atom_site_label_1
_geom_bond_site_symmetry_1
_geom_bond_atom_site_label_2
_geom_bond_site_symmetry_2
_geom_bond_distance
_geom_bond_publ_flag
Sn . Cl . 2.596(1) yes
Sn . Cl 3_757 2.596(1) no
Sn . N7 . 2.384(3) yes
Sn . N7 3_757 2.384(3) no
Sn . C10 . 2.121(4) yes
Sn . C10 3_757 2.121(4) no
N1 . C2 . 1.308(5) yes
N1 . C6 . 1.372(4) yes
C2 . H2 . 0.86(5) no
C2 . N3 . 1.346(5) yes
N3 . C4 . 1.367(4) yes
N3 . C12 . 1.472(5) yes
C4 . N9 . 1.344(4) yes
C4 . C5 . 1.383(5) yes
C5 . N7 . 1.383(4) yes
C5 . C6 . 1.413(5) yes
C6 . N11 . 1.321(5) yes
N7 . C8 . 1.345(4) yes
C8 . H8 . 0.87(4) no
C8 . N9 . 1.338(5) yes
C10 . H10a . 0.84(6) no
C10 . H10c . 0.95(8) no
C10 . H10b . 0.97(6) no
N11 . HN11a . 0.87(6) no
N11 . HN11b . 0.94(5) no
C12 . H12b . 0.85(5) no
C12 . H12c . 1.00(8) no
C12 . H12a . 1.00(7) no
